data_2206318
loop_
_publ_author_name
'Lu, Zhen-Zhong'
'Huo, Li-Hua'
'Gao, Shan'
'Zhao, Hui'
'Zhao, Jing-Gui'

_publ_section_title
;
 Bis(3-hydroxypyridine-\k<i>N</i>)(nitrato-\k^2^<i>O</i>,<i>O</i>')silver(I)
;
_journal_issue 7
_journal_name_full 'Acta Crystallographica Section E'
_journal_page_first m1386
_journal_page_last m1388
_journal_paper_doi 10.1107/S1600536805019240
_journal_volume 61
_journal_year 2005
_chemical_formula_iupac '[Ag (N O3) (C5 H5 N O)2]'
_chemical_formula_moiety 'C10 H10 Ag N3 O5'
_chemical_formula_sum 'C10 H10 Ag N3 O5'
_chemical_formula_weight 360.08
_chemical_name_systematic
;
Bis(3-hydroxypyridine-\kN)(nitrato-\k^2^O,O')silver(I)
;
_space_group_IT_number 2
_symmetry_cell_setting triclinic
_symmetry_space_group_name_Hall '-P 1'
_symmetry_space_group_name_H-M 'P -1'
_atom_sites_solution_hydrogens geom
_atom_sites_solution_primary direct
_atom_sites_solution_secondary difmap
_cell_angle_alpha 70.05(3)
_cell_angle_beta 76.83(3)
_cell_angle_gamma 62.73(3)
_cell_formula_units_Z 2
_cell_length_a 8.2474(16)
_cell_length_b 8.4577(17)
_cell_length_c 10.488(2)
_cell_measurement_reflns_used 5573
_cell_measurement_temperature 296(2)
_cell_measurement_theta_max 27.46
_cell_measurement_theta_min 3.01
_cell_volume 609.0(3)
_computing_cell_refinement RAPID-AUTO
_computing_data_collection 'RAPID-AUTO (Rigaku, 1998)'
_computing_data_reduction 'CrystalStructure (Rigaku/MSC, 2002)'
_computing_molecular_graphics 'ORTEPII (Johnson, 1976)'
_computing_publication_material SHELXL97
_computing_structure_refinement SHELXL97
_computing_structure_solution 'SHELXS97 (Sheldrick, 1997)'
_diffrn_ambient_temperature 296(2)
_diffrn_detector_area_resol_mean 10
_diffrn_measured_fraction_theta_full 0.992
_diffrn_measured_fraction_theta_max 0.992
_diffrn_measurement_device_type 'Rigaku R-AXIS RAPID'
_diffrn_measurement_method \w
_diffrn_radiation_monochromator graphite
_diffrn_radiation_source 'fine-focus sealed tube'
_diffrn_radiation_type MoK\a
_diffrn_radiation_wavelength 0.71073
_diffrn_reflns_av_R_equivalents 0.0186
_diffrn_reflns_av_sigmaI/netI 0.0231
_diffrn_reflns_limit_h_max 10
_diffrn_reflns_limit_h_min -10
_diffrn_reflns_limit_k_max 10
_diffrn_reflns_limit_k_min -10
_diffrn_reflns_limit_l_max 13
_diffrn_reflns_limit_l_min -13
_diffrn_reflns_number 6026
_diffrn_reflns_theta_full 27.46
_diffrn_reflns_theta_max 27.46
_diffrn_reflns_theta_min 3.01
_diffrn_standards_decay_% 0
_diffrn_standards_interval_count 0
_diffrn_standards_interval_time 0
_diffrn_standards_number 0
_exptl_absorpt_coefficient_mu 1.676
_exptl_absorpt_correction_T_max 0.824
_exptl_absorpt_correction_T_min 0.576
_exptl_absorpt_correction_type multi-scan
_exptl_absorpt_process_details '(ABSCOR; Higashi, 1995)'
_exptl_crystal_colour colorless
_exptl_crystal_density_diffrn 1.964
_exptl_crystal_density_method 'not measured'
_exptl_crystal_description sheet
_exptl_crystal_F_000 356
_exptl_crystal_size_max 0.37
_exptl_crystal_size_mid 0.28
_exptl_crystal_size_min 0.12
_refine_diff_density_max 0.597
_refine_diff_density_min -0.545
_refine_ls_extinction_method none
_refine_ls_goodness_of_fit_ref 1.057
_refine_ls_hydrogen_treatment mixed
_refine_ls_matrix_type full
_refine_ls_number_parameters 178
_refine_ls_number_reflns 2770
_refine_ls_number_restraints 2
_refine_ls_restrained_S_all 1.056
_refine_ls_R_factor_all 0.0302
_refine_ls_R_factor_gt 0.0261
_refine_ls_shift/su_max 0.001
_refine_ls_shift/su_mean 0.000
_refine_ls_structure_factor_coef Fsqd
_refine_ls_weighting_details 'calc w = 1/[\s^2^(Fo^2^)+(0.0402P)^2^+0.4922P] where P = (Fo^2^+2Fc^2^)/3'
_refine_ls_weighting_scheme calc
_refine_ls_wR_factor_gt 0.0645
_refine_ls_wR_factor_ref 0.0784
_reflns_number_gt 2502
_reflns_number_total 2770
_reflns_threshold_expression I>2\s(I)
_cod_data_source_file ww6388.cif
_cod_data_source_block I
_cod_database_code 2206318
_cod_database_fobs_code 2206318

loop_
_symmetry_equiv_pos_as_xyz
'x, y, z'
'-x, -y, -z'

loop_
_atom_site_label
_atom_site_fract_x
_atom_site_fract_y
_atom_site_fract_z
_atom_site_U_iso_or_equiv
_atom_site_adp_type
_atom_site_calc_flag
_atom_site_refinement_flags
_atom_site_occupancy
_atom_site_type_symbol
Ag1 0.38832(3) 0.58032(3) 0.70184(2) 0.04784(10) Uani d . 1 Ag
O1 0.9619(4) 0.2699(4) 1.0110(2) 0.0611(6) Uani d D 1 O
O2 0.2509(4) 1.2850(3) 0.3880(2) 0.0633(7) Uani d D 1 O
O3 0.1318(3) 0.4331(3) 0.7896(2) 0.0546(6) Uani d . 1 O
O4 0.2904(4) 0.3680(4) 0.6054(3) 0.0652(7) Uani d . 1 O
O5 0.0750(4) 0.2774(3) 0.6935(3) 0.0580(6) Uani d . 1 O
N1 0.5450(3) 0.3833(3) 0.8724(2) 0.0408(5) Uani d . 1 N
N2 0.2880(3) 0.8140(3) 0.5279(2) 0.0387(5) Uani d . 1 N
N3 0.1643(4) 0.3594(3) 0.6959(3) 0.0435(5) Uani d . 1 N
C1 0.7005(4) 0.3857(4) 0.8864(3) 0.0392(6) Uani d . 1 C
C2 0.8062(4) 0.2654(4) 0.9950(3) 0.0427(6) Uani d . 1 C
C3 0.7479(5) 0.1392(4) 1.0903(3) 0.0510(7) Uani d . 1 C
C4 0.5879(5) 0.1361(5) 1.0750(4) 0.0572(8) Uani d . 1 C
C5 0.4898(5) 0.2599(4) 0.9663(3) 0.0496(7) Uani d . 1 C
C6 0.2961(4) 0.9742(4) 0.5146(3) 0.0398(6) Uani d . 1 C
C7 0.2407(4) 1.1249(4) 0.4016(3) 0.0411(6) Uani d . 1 C
C8 0.1777(4) 1.1084(4) 0.2973(3) 0.0445(6) Uani d . 1 C
C9 0.1719(4) 0.9438(5) 0.3105(3) 0.0481(7) Uani d . 1 C
C10 0.2258(4) 0.8009(4) 0.4264(3) 0.0447(6) Uani d . 1 C
H1 0.7398 0.4707 0.8214 0.047 Uiso calc R 1 H
H3 0.8155 0.0572 1.1640 0.061 Uiso calc R 1 H
H4 0.5469 0.0509 1.1378 0.069 Uiso calc R 1 H
H5 0.3809 0.2583 0.9575 0.060 Uiso calc R 1 H
H6 0.3407 0.9842 0.5841 0.048 Uiso calc R 1 H
H8 0.1400 1.2067 0.2199 0.053 Uiso calc R 1 H
H9 0.1316 0.9292 0.2411 0.058 Uiso calc R 1 H
H10 0.2189 0.6911 0.4345 0.054 Uiso calc R 1 H
H11 1.001(7) 0.330(6) 0.938(3) 0.092 Uiso d D 1 H
H12 0.264(7) 1.286(7) 0.466(3) 0.095 Uiso d D 1 H

loop_
_atom_site_aniso_label
_atom_site_aniso_U_11
_atom_site_aniso_U_22
_atom_site_aniso_U_33
_atom_site_aniso_U_12
_atom_site_aniso_U_13
_atom_site_aniso_U_23
Ag1 0.05511(16) 0.04217(14) 0.04173(14) -0.02119(11) -0.01569(10) 0.00262(9)
O1 0.0578(14) 0.0829(18) 0.0433(12) -0.0331(13) -0.0171(11) -0.0040(12)
O2 0.108(2) 0.0498(13) 0.0420(12) -0.0476(14) -0.0164(13) 0.0031(10)
O3 0.0586(14) 0.0625(15) 0.0560(13) -0.0315(12) -0.0050(11) -0.0229(12)
O4 0.0689(16) 0.0833(19) 0.0648(15) -0.0511(15) 0.0133(13) -0.0301(14)
O5 0.0694(15) 0.0574(14) 0.0658(15) -0.0429(13) -0.0036(12) -0.0164(12)
N1 0.0463(13) 0.0366(12) 0.0381(11) -0.0174(10) -0.0079(10) -0.0056(9)
N2 0.0409(12) 0.0406(12) 0.0341(11) -0.0207(10) -0.0049(9) -0.0034(9)
N3 0.0462(13) 0.0373(12) 0.0483(13) -0.0194(11) -0.0102(11) -0.0065(10)
C1 0.0481(15) 0.0331(13) 0.0320(12) -0.0154(12) -0.0064(11) -0.0038(10)
C2 0.0465(15) 0.0454(15) 0.0326(12) -0.0154(13) -0.0079(11) -0.0089(11)
C3 0.0553(18) 0.0430(16) 0.0377(14) -0.0118(14) -0.0112(13) 0.0015(12)
C4 0.066(2) 0.0440(17) 0.0516(18) -0.0273(16) -0.0028(16) 0.0027(14)
C5 0.0523(17) 0.0456(16) 0.0504(16) -0.0255(14) -0.0048(14) -0.0048(13)
C6 0.0467(15) 0.0478(15) 0.0298(12) -0.0263(13) -0.0041(11) -0.0062(11)
C7 0.0469(15) 0.0416(14) 0.0357(13) -0.0225(13) -0.0037(11) -0.0056(11)
C8 0.0470(16) 0.0418(15) 0.0347(13) -0.0133(13) -0.0108(12) -0.0015(11)
C9 0.0475(16) 0.0527(17) 0.0451(15) -0.0155(14) -0.0155(13) -0.0145(13)
C10 0.0486(16) 0.0418(15) 0.0467(15) -0.0213(13) -0.0119(13) -0.0072(12)

loop_
_atom_type_symbol
_atom_type_description
_atom_type_scat_dispersion_real
_atom_type_scat_dispersion_imag
_atom_type_scat_source
C C 0.0033 0.0016 'International Tables Vol C Tables 4.2.6.8 and 6.1.1.4'
H H 0.0000 0.0000 'International Tables Vol C Tables 4.2.6.8 and 6.1.1.4'
N N 0.0061 0.0033 'International Tables Vol C Tables 4.2.6.8 and 6.1.1.4'
O O 0.0106 0.0060 'International Tables Vol C Tables 4.2.6.8 and 6.1.1.4'
Ag Ag -0.8971 1.1015 'International Tables Vol C Tables 4.2.6.8 and 6.1.1.4'

loop_
_geom_angle_atom_site_label_1
_geom_angle_atom_site_label_2
_geom_angle_atom_site_label_3
_geom_angle
_geom_angle_publ_flag
O3 Ag1 N1 90.14(9) yes
O3 Ag1 N2 106.93(9) yes
O4 Ag1 N1 103.92(9) yes
O4 Ag1 N2 91.22(9) yes
O4 Ag1 O3 45.71(9) yes
N2 Ag1 N1 162.54(9) yes
O1 C2 C3 119.0(3) no
O1 C2 C1 122.5(3) no
O2 C7 C8 119.0(3) no
O2 C7 C6 122.4(3) no
O4 N3 O3 119.3(2) no
O5 N3 O4 120.1(3) no
O5 N3 O3 120.6(3) no
N1 C1 C2 122.4(3) no
N1 C1 H1 118.8 no
N1 C5 C4 122.4(3) no
N1 C5 H5 118.8 no
N2 C6 C7 122.6(3) no
N2 C6 H6 118.7 no
N2 C10 C9 122.3(3) no
N2 C10 H10 118.8 no
C1 N1 C5 118.4(3) no
C1 N1 Ag1 119.3(2) no
C2 C1 H1 118.8 no
C2 O1 H11 111(3) no
C2 C3 C4 119.0(3) no
C2 C3 H3 120.5 no
C3 C2 C1 118.5(3) no
C3 C4 H4 120.4 no
C4 C3 H3 120.5 no
C4 C5 H5 118.8 no
C5 C4 C3 119.3(3) no
C5 C4 H4 120.4 no
C5 N1 Ag1 122.3(2) no
C6 N2 Ag1 120.8(2) no
C7 O2 H12 108(4) no
C7 C6 H6 118.7 no
C7 C8 H8 120.7 no
C8 C9 C10 119.9(3) no
C8 C9 H9 120.1 no
C8 C7 C6 118.6(3) no
C9 C8 C7 118.6(3) no
C9 C8 H8 120.7 no
C9 C10 H10 118.8 no
C10 C9 H9 120.1 no
C10 N2 C6 118.0(2) no
C10 N2 Ag1 121.1(2) no

loop_
_geom_bond_atom_site_label_1
_geom_bond_atom_site_label_2
_geom_bond_distance
_geom_bond_publ_flag
Ag1 N2 2.156(3) yes
Ag1 N1 2.166(3) yes
Ag1 O3 2.760(3) yes
Ag1 O4 2.801(3) yes
O1 C2 1.351(4) no
O1 H11 0.85(4) no
O2 C7 1.353(4) no
O2 H12 0.85(4) no
O3 N3 1.253(3) no
O4 N3 1.249(4) no
O5 N3 1.230(3) no
N1 C1 1.334(4) no
N1 C5 1.341(4) no
N2 C10 1.338(4) no
N2 C6 1.345(4) no
C1 C2 1.393(4) no
C1 H1 0.9300 no
C2 C3 1.376(4) no
C3 C4 1.378(5) no
C3 H3 0.9300 no
C4 C5 1.371(5) no
C4 H4 0.9300 no
C5 H5 0.9300 no
C6 C7 1.386(4) no
C6 H6 0.9300 no
C7 C8 1.384(4) no
C8 C9 1.373(5) no
C8 H8 0.9300 no
C9 C10 1.374(4) no
C9 H9 0.9300 no
C10 H10 0.9300 no

loop_
_geom_hbond_atom_site_label_D
_geom_hbond_atom_site_label_H
_geom_hbond_atom_site_label_A
_geom_hbond_site_symmetry_A
_geom_hbond_distance_DH
_geom_hbond_distance_HA
_geom_hbond_distance_DA
_geom_hbond_angle_DHA
_geom_hbond_publ_flag
O1 H11 O3 1_655 0.85(4) 1.87(4) 2.713(4) 169(5) yes
O1 H11 O5 1_655 0.85(4) 2.64(4) 3.233(4) 128(4) yes
O2 H12 O4 1_565 0.85(4) 1.91(2) 2.727(4) 160(5) yes
O2 H12 O5 1_565 0.85(4) 2.54(4) 3.194(4) 135(4) yes

loop_
_geom_torsion_atom_site_label_1
_geom_torsion_atom_site_label_2
_geom_torsion_atom_site_label_3
_geom_torsion_atom_site_label_4
_geom_torsion
_geom_torsion_publ_flag
Ag1 N1 C1 C2 178.8(2) no
Ag1 N1 C5 C4 -179.4(3) no
Ag1 N2 C6 C7 177.1(2) no
Ag1 N2 C10 C9 -175.8(2) no
O1 C2 C3 C4 179.2(3) no
O2 C7 C8 C9 178.4(3) no
N1 Ag1 N2 C10 145.4(3) no
N1 Ag1 N2 C6 -30.6(4) no
N1 C1 C2 O1 -178.7(3) no
N1 C1 C2 C3 0.4(4) no
N2 Ag1 N1 C1 -13.2(4) no
N2 Ag1 N1 C5 165.8(3) no
N2 C6 C7 O2 -179.3(3) no
N2 C6 C7 C8 -1.2(5) no
C1 C2 C3 C4 0.1(5) no
C1 N1 C5 C4 -0.5(5) no
C2 C3 C4 C5 -0.7(5) no
C3 C4 C5 N1 1.0(5) no
C5 N1 C1 C2 -0.2(4) no
C6 C7 C8 C9 0.3(5) no
C6 N2 C10 C9 0.4(5) no
C7 C8 C9 C10 0.9(5) no
C8 C9 C10 N2 -1.2(5) no
C10 N2 C6 C7 0.9(4) no
